data_7024310
loop_
_publ_author_name
'Bailey, Philip J.'
'Collins, Anna'
'Haack, Peter'
'Parsons, Simon'
'Rahman, Mahmudur'
'Smith, Damian'
'White, Fraser J.'

_publ_section_related_literature
;
?
;
_publ_section_title
;
 Palladium complexes of 6-aminofulvene-2-aldiminate (AFA) ligands.
;
_journal_issue 6
_journal_name_full 'Dalton transactions (Cambridge, England : 2003)'
_journal_page_first 1591
_journal_page_last 1597
_journal_paper_doi 10.1039/b914707a
_journal_volume 39
_journal_year 2010
_chemical_compound_source 'Mohammed Mahmudun Rahman, MMR163'
_chemical_formula_moiety 'C38 H54 N4 Pd1'
_chemical_formula_sum 'C38 H54 N4 Pd'
_chemical_formula_weight 673.27
_space_group_IT_number 14
_symmetry_cell_setting monoclinic
_symmetry_space_group_name_Hall '-P 2ybc'
_symmetry_space_group_name_H-M 'P 1 21/c 1'
_atom_sites_solution_hydrogens geom
_atom_sites_solution_primary direct
_audit_creation_date 07-10-26
_audit_creation_method CRYSTALS_ver_12.85
_cell_angle_alpha 90
_cell_angle_beta 101.6900(10)
_cell_angle_gamma 90
_cell_formula_units_Z 2
_cell_length_a 9.4867(2)
_cell_length_b 16.9336(3)
_cell_length_c 10.6112(2)
_cell_measurement_reflns_used 8119
_cell_measurement_temperature 150
_cell_measurement_theta_max 31
_cell_measurement_theta_min 2
_cell_volume 1669.27(6)
_computing_cell_refinement 'SAINT (Siemens ,1995)'
_computing_data_collection 'SMART (Siemens, 1993)'
_computing_data_reduction 'SAINT (Siemens ,1995)'
_computing_molecular_graphics 'CAMERON (Watkin et al., 1996)'
_computing_publication_material 'CRYSTALS (Betteridge et al., 2003)'
_computing_structure_refinement 'CRYSTALS (Betteridge et al., 2003)'
_computing_structure_solution 'SIR92 (Altomare et al., 1994)'
_diffrn_ambient_temperature 150
_diffrn_measured_fraction_theta_full 0.995
_diffrn_measured_fraction_theta_max 0.966
_diffrn_measurement_device 'Bruker SMART'
_diffrn_measurement_device_type Area
_diffrn_measurement_method '\f & \w scans'
_diffrn_radiation_monochromator graphite
_diffrn_radiation_type 'Mo K\a'
_diffrn_radiation_wavelength 0.71073
_diffrn_reflns_av_R_equivalents 0.042
_diffrn_reflns_limit_h_max 13
_diffrn_reflns_limit_h_min -10
_diffrn_reflns_limit_k_max 23
_diffrn_reflns_limit_k_min -23
_diffrn_reflns_limit_l_max 14
_diffrn_reflns_limit_l_min -14
_diffrn_reflns_number 21684
_diffrn_reflns_theta_full 28.655
_diffrn_reflns_theta_max 30.484
_diffrn_reflns_theta_min 2.192
_diffrn_standards_number 0
_exptl_absorpt_coefficient_mu 0.588
_exptl_absorpt_correction_T_max 0.94
_exptl_absorpt_correction_T_min 0.52
_exptl_absorpt_correction_type multi-scan
_exptl_absorpt_process_details 'SADABS (Siemens, 1996)'
_exptl_crystal_colour orange
_exptl_crystal_density_diffrn 1.339
_exptl_crystal_density_method 'not measured'
_exptl_crystal_description block
_exptl_crystal_F_000 712
_exptl_crystal_recrystallization_method
;
Slow evaporation of toluene and acetonitrile in ice bath under N~2~.
;
_exptl_crystal_size_max 0.29
_exptl_crystal_size_mid 0.14
_exptl_crystal_size_min 0.10
_refine_diff_density_max 0.72
_refine_diff_density_min -0.61
_refine_ls_extinction_method None
_refine_ls_goodness_of_fit_ref 0.8712
_refine_ls_hydrogen_treatment constr
_refine_ls_matrix_type full
_refine_ls_number_parameters 196
_refine_ls_number_reflns 4918
_refine_ls_number_restraints 0
_refine_ls_R_factor_all 0.0517
_refine_ls_R_factor_gt 0.0346
_refine_ls_shift/su_max 0.000250
_refine_ls_structure_factor_coef Fsqd
_refine_ls_weighting_details
;
Method= Modified Sheldrick
w=1/[\s^2^(F^2^) + ( 0.01P)^2^ + 0.00P]
,where P=(max(Fo^2^,0) + 2Fc^2^)/3
;
_refine_ls_weighting_scheme calc
_refine_ls_wR_factor_all 0.0794
_refine_ls_wR_factor_gt 0.0725
_refine_ls_wR_factor_ref 0.0794
_reflns_limit_h_max 13
_reflns_limit_h_min -13
_reflns_limit_k_max 23
_reflns_limit_k_min 0
_reflns_limit_l_max 14
_reflns_limit_l_min 0
_reflns_number_gt 3757
_reflns_number_total 4918
_reflns_threshold_expression I>2.0\s(I)
_oxford_diffrn_Wilson_B_factor 0.00
_oxford_diffrn_Wilson_scale 0.00
_oxford_refine_ls_r_factor_ref 0.0517
_oxford_refine_ls_scale 0.4506(4)
_oxford_reflns_number_all 4918
_oxford_reflns_threshold_expression_ref I>-10.0\s(I)
_cod_data_source_file b914707a.txt
_cod_data_source_block PB7002
_cod_depositor_comments
;
The following automatic conversions were performed:

'_symmetry_cell_setting' value 'Monoclinic' changed to 'monoclinic'
according to /home/saulius/struct/CIF-dictionaries/cif_core.dic
dictionary named 'cif_core.dic' version 2.4.2 from 2011-04-26.

Automatic conversion script
Id: cif_fix_values 1891 2012-01-12 08:04:46Z andrius 
;
_cod_original_sg_symbol_H-M 'P 1 21/c 1 '
_cod_original_formula_sum 'C38 H54 N4 Pd1'
_cod_database_code 7024310

loop_
_symmetry_equiv_pos_as_xyz
x,y,z
-x,-y,-z
-x,y+1/2,-z+1/2
x,-y+1/2,z+1/2

loop_
_atom_site_label
_atom_site_type_symbol
_atom_site_fract_x
_atom_site_fract_y
_atom_site_fract_z
_atom_site_U_iso_or_equiv
_atom_site_occupancy
_atom_site_adp_type
_atom_site_refinement_flags_posn
Pd1 Pd 0.0000 0.5000 0.5000 0.0146 1.0000 Uani S
N2 N 0.0397(2) 0.54170(11) 0.33058(17) 0.0172 1.0000 Uani .
C3 C 0.1714(2) 0.51269(12) 0.2897(2) 0.0186 1.0000 Uani .
C4 C 0.1648(3) 0.51182(15) 0.1445(2) 0.0271 1.0000 Uani .
C5 C 0.3050(3) 0.47997(15) 0.1155(2) 0.0296 1.0000 Uani .
C6 C 0.4309(3) 0.53040(16) 0.1801(3) 0.0330 1.0000 Uani .
C7 C 0.4412(3) 0.53153(18) 0.3251(3) 0.0344 1.0000 Uani .
C8 C 0.3004(3) 0.56062(16) 0.3584(3) 0.0307 1.0000 Uani .
C9 C -0.0544(2) 0.58355(13) 0.2523(2) 0.0199 1.0000 Uani .
C10 C -0.1723(2) 0.62732(12) 0.2783(2) 0.0186 1.0000 Uani .
C11 C -0.1964(2) 0.66123(13) 0.3969(2) 0.0189 1.0000 Uani .
C12 C -0.1105(2) 0.66069(13) 0.5229(2) 0.0191 1.0000 Uani .
N13 N -0.01049(19) 0.61119(10) 0.57375(17) 0.0164 1.0000 Uani .
C14 C 0.0804(2) 0.62859(13) 0.7026(2) 0.0178 1.0000 Uani .
C15 C 0.2380(2) 0.62143(14) 0.6950(2) 0.0232 1.0000 Uani .
C16 C 0.3365(3) 0.63442(15) 0.8269(2) 0.0286 1.0000 Uani .
C17 C 0.3073(3) 0.71246(16) 0.8854(3) 0.0338 1.0000 Uani .
C18 C 0.1495(3) 0.72005(16) 0.8921(2) 0.0299 1.0000 Uani .
C19 C 0.0508(3) 0.70803(14) 0.7608(2) 0.0232 1.0000 Uani .
C20 C -0.3119(3) 0.71497(14) 0.3625(2) 0.0239 1.0000 Uani .
C21 C -0.3607(3) 0.71401(14) 0.2295(2) 0.0264 1.0000 Uani .
C22 C -0.2747(3) 0.66204(14) 0.1774(2) 0.0233 1.0000 Uani .
H31 H 0.1868 0.4573 0.3180 0.0207 1.0000 Uiso R
H42 H 0.1514 0.5654 0.1109 0.0328 1.0000 Uiso R
H41 H 0.0858 0.4776 0.1030 0.0328 1.0000 Uiso R
H51 H 0.2975 0.4776 0.0249 0.0357 1.0000 Uiso R
H52 H 0.3180 0.4263 0.1502 0.0358 1.0000 Uiso R
H62 H 0.4170 0.5843 0.1508 0.0396 1.0000 Uiso R
H61 H 0.5213 0.5097 0.1640 0.0391 1.0000 Uiso R
H72 H 0.5205 0.5658 0.3614 0.0409 1.0000 Uiso R
H71 H 0.4578 0.4778 0.3577 0.0415 1.0000 Uiso R
H81 H 0.2841 0.6143 0.3262 0.0373 1.0000 Uiso R
H82 H 0.3034 0.5555 0.4503 0.0370 1.0000 Uiso R
H91 H -0.0443 0.5861 0.1680 0.0236 1.0000 Uiso R
H121 H -0.1320 0.7025 0.5755 0.0220 1.0000 Uiso R
H141 H 0.0592 0.5881 0.7627 0.0197 1.0000 Uiso R
H152 H 0.2612 0.6599 0.6349 0.0272 1.0000 Uiso R
H151 H 0.2545 0.5685 0.6649 0.0273 1.0000 Uiso R
H161 H 0.4359 0.6328 0.8157 0.0297 1.0000 Uiso R
H162 H 0.3234 0.5917 0.8852 0.0302 1.0000 Uiso R
H172 H 0.3665 0.7154 0.9707 0.0358 1.0000 Uiso R
H171 H 0.3354 0.7556 0.8333 0.0366 1.0000 Uiso R
H182 H 0.1297 0.7726 0.9217 0.0322 1.0000 Uiso R
H181 H 0.1253 0.6799 0.9510 0.0319 1.0000 Uiso R
H191 H 0.0659 0.7503 0.7037 0.0266 1.0000 Uiso R
H192 H -0.0499 0.7100 0.7697 0.0270 1.0000 Uiso R
H201 H -0.3474 0.7463 0.4210 0.0259 1.0000 Uiso R
H211 H -0.4361 0.7435 0.1849 0.0295 1.0000 Uiso R
H221 H -0.2799 0.6507 0.0900 0.0256 1.0000 Uiso R

loop_
_atom_site_aniso_label
_atom_site_aniso_U_11
_atom_site_aniso_U_22
_atom_site_aniso_U_33
_atom_site_aniso_U_23
_atom_site_aniso_U_13
_atom_site_aniso_U_12
Pd1 0.01807(10) 0.01148(10) 0.01386(10) 0.00012(9) 0.00246(7) 0.00018(10)
N2 0.0215(9) 0.0144(9) 0.0158(8) -0.0012(7) 0.0040(7) 0.0001(7)
C3 0.0225(10) 0.0154(11) 0.0183(10) 0.0010(8) 0.0056(8) 0.0008(8)
C4 0.0298(12) 0.0315(14) 0.0205(11) -0.0013(10) 0.0066(9) 0.0020(10)
C5 0.0375(14) 0.0289(13) 0.0262(12) -0.0028(10) 0.0158(11) 0.0009(10)
C6 0.0339(14) 0.0256(13) 0.0451(16) -0.0012(12) 0.0215(13) -0.0007(11)
C7 0.0232(12) 0.0391(15) 0.0416(16) -0.0111(13) 0.0082(11) -0.0039(11)
C8 0.0235(12) 0.0372(15) 0.0320(14) -0.0127(11) 0.0069(10) -0.0033(11)
C9 0.0262(11) 0.0165(10) 0.0173(10) 0.0018(8) 0.0048(9) -0.0031(9)
C10 0.0216(11) 0.0131(9) 0.0198(11) 0.0004(8) 0.0014(8) -0.0009(8)
C11 0.0187(10) 0.0171(10) 0.0199(10) 0.0007(8) 0.0016(8) -0.0007(8)
C12 0.0213(11) 0.0147(10) 0.0217(11) -0.0015(8) 0.0051(9) -0.0024(8)
N13 0.0194(9) 0.0139(8) 0.0155(8) -0.0014(7) 0.0023(7) -0.0011(7)
C14 0.0232(11) 0.0138(10) 0.0154(10) -0.0013(8) 0.0011(8) -0.0007(8)
C15 0.0225(11) 0.0234(12) 0.0225(11) -0.0025(9) 0.0014(9) 0.0032(9)
C16 0.0248(12) 0.0291(13) 0.0281(13) -0.0035(10) -0.0036(10) 0.0048(10)
C17 0.0289(13) 0.0287(13) 0.0377(15) -0.0104(12) -0.0074(11) 0.0025(11)
C18 0.0344(14) 0.0270(13) 0.0255(12) -0.0103(10) -0.0006(10) 0.0024(11)
C19 0.0241(11) 0.0198(11) 0.0244(12) -0.0053(9) 0.0018(9) 0.0034(9)
C20 0.0241(11) 0.0211(11) 0.0250(12) -0.0032(9) 0.0011(9) 0.0035(9)
C21 0.0240(12) 0.0224(12) 0.0281(12) -0.0007(10) -0.0060(10) 0.0049(9)
C22 0.0281(12) 0.0193(11) 0.0198(11) -0.0003(9) -0.0016(9) 0.0001(9)

loop_
_atom_type_symbol
_atom_type_scat_dispersion_real
_atom_type_scat_dispersion_imag
_atom_type_scat_Cromer_Mann_a1
_atom_type_scat_Cromer_Mann_b1
_atom_type_scat_Cromer_Mann_a2
_atom_type_scat_Cromer_Mann_b2
_atom_type_scat_Cromer_Mann_a3
_atom_type_scat_Cromer_Mann_b3
_atom_type_scat_Cromer_Mann_a4
_atom_type_scat_Cromer_Mann_b4
_atom_type_scat_Cromer_Mann_c
_atom_type_scat_source
C 0.0033 0.0016 2.3100 20.8439 1.0200 10.2075 1.5886 0.5687 0.8650 51.6512 0.2156 'International Tables Vol C 4.2.6.8 and 6.1.1.4'
H 0.0000 0.0000 0.4930 10.5109 0.3229 26.1257 0.1402 3.1424 0.0408 57.7998 0.0030 'International Tables Vol C 4.2.6.8 and 6.1.1.4'
N 0.0061 0.0033 12.2126 0.0057 3.1322 9.8933 2.0125 28.9975 1.1663 0.5826 -11.5290 'International Tables Vol C 4.2.6.8 and 6.1.1.4'
Pd -0.9988 1.0072 19.3319 0.6987 15.5017 7.9893 5.2954 25.2052 0.6058 76.8986 5.2659 'International Tables Vol C 4.2.6.8 and 6.1.1.4'

loop_
_geom_angle_atom_site_label_1
_geom_angle_site_symmetry_1
_geom_angle_atom_site_label_2
_geom_angle_atom_site_label_3
_geom_angle_site_symmetry_3
_geom_angle
_geom_angle_publ_flag
N13 2_566 Pd1 N2 2_566 92.90(7) yes
N13 2_566 Pd1 N2 . 87.10(7) yes
N2 2_566 Pd1 N2 . 179.994 yes
N13 2_566 Pd1 N13 . 179.994 yes
N2 2_566 Pd1 N13 . 87.10(7) yes
N2 . Pd1 N13 . 92.90(7) yes
Pd1 . N2 C3 . 117.38(13) yes
Pd1 . N2 C9 . 121.82(15) yes
C3 . N2 C9 . 120.19(18) yes
N2 . C3 C4 . 115.58(18) yes
N2 . C3 C8 . 108.97(18) yes
C4 . C3 C8 . 110.61(19) yes
N2 . C3 H31 . 107.8 no
C4 . C3 H31 . 105.7 no
C8 . C3 H31 . 107.8 no
C3 . C4 C5 . 110.3(2) yes
C3 . C4 H42 . 109.6 no
C5 . C4 H42 . 108.1 no
C3 . C4 H41 . 109.3 no
C5 . C4 H41 . 108.6 no
H42 . C4 H41 . 110.9 no
C4 . C5 C6 . 110.5(2) yes
C4 . C5 H51 . 109.2 no
C6 . C5 H51 . 111.9 no
C4 . C5 H52 . 107.5 no
C6 . C5 H52 . 109.0 no
H51 . C5 H52 . 108.6 no
C5 . C6 C7 . 110.4(2) yes
C5 . C6 H62 . 110.1 no
C7 . C6 H62 . 106.9 no
C5 . C6 H61 . 111.1 no
C7 . C6 H61 . 107.7 no
H62 . C6 H61 . 110.6 no
C6 . C7 C8 . 110.9(2) yes
C6 . C7 H72 . 107.2 no
C8 . C7 H72 . 111.1 no
C6 . C7 H71 . 108.6 no
C8 . C7 H71 . 107.8 no
H72 . C7 H71 . 111.2 no
C7 . C8 C3 . 111.8(2) yes
C7 . C8 H81 . 107.7 no
C3 . C8 H81 . 106.0 no
C7 . C8 H82 . 110.6 no
C3 . C8 H82 . 106.8 no
H81 . C8 H82 . 113.9 no
N2 . C9 C10 . 129.0(2) yes
N2 . C9 H91 . 117.0 no
C10 . C9 H91 . 114.0 no
C9 . C10 C11 . 130.5(2) yes
C9 . C10 C22 . 121.1(2) yes
C11 . C10 C22 . 106.7(2) yes
C10 . C11 C12 . 131.1(2) yes
C10 . C11 C20 . 106.44(19) yes
C12 . C11 C20 . 121.0(2) yes
C11 . C12 N13 . 128.9(2) yes
C11 . C12 H121 . 113.5 no
N13 . C12 H121 . 117.6 no
C12 . N13 Pd1 . 121.49(15) yes
C12 . N13 C14 . 119.46(18) yes
Pd1 . N13 C14 . 117.91(13) yes
N13 . C14 C15 . 109.22(17) yes
N13 . C14 C19 . 115.13(18) yes
C15 . C14 C19 . 110.78(19) yes
N13 . C14 H141 . 107.5 no
C15 . C14 H141 . 108.2 no
C19 . C14 H141 . 105.8 no
C14 . C15 C16 . 111.43(19) yes
C14 . C15 H152 . 109.8 no
C16 . C15 H152 . 109.1 no
C14 . C15 H151 . 108.5 no
C16 . C15 H151 . 108.8 no
H152 . C15 H151 . 109.2 no
C15 . C16 C17 . 111.8(2) yes
C15 . C16 H161 . 108.1 no
C17 . C16 H161 . 109.7 no
C15 . C16 H162 . 109.9 no
C17 . C16 H162 . 109.3 no
H161 . C16 H162 . 107.9 no
C16 . C17 C18 . 111.0(2) yes
C16 . C17 H172 . 108.1 no
C18 . C17 H172 . 110.0 no
C16 . C17 H171 . 109.0 no
C18 . C17 H171 . 110.2 no
H172 . C17 H171 . 108.4 no
C17 . C18 C19 . 111.9(2) yes
C17 . C18 H182 . 110.4 no
C19 . C18 H182 . 107.0 no
C17 . C18 H181 . 109.3 no
C19 . C18 H181 . 108.0 no
H182 . C18 H181 . 110.0 no
C14 . C19 C18 . 110.91(19) yes
C14 . C19 H191 . 109.6 no
C18 . C19 H191 . 109.4 no
C14 . C19 H192 . 109.3 no
C18 . C19 H192 . 109.7 no
H191 . C19 H192 . 107.9 no
C11 . C20 C21 . 109.6(2) yes
C11 . C20 H201 . 124.2 no
C21 . C20 H201 . 126.3 no
C20 . C21 C22 . 108.0(2) yes
C20 . C21 H211 . 125.3 no
C22 . C21 H211 . 126.7 no
C10 . C22 C21 . 109.2(2) yes
C10 . C22 H221 . 123.5 no
C21 . C22 H221 . 127.3 no

loop_
_geom_bond_atom_site_label_1
_geom_bond_atom_site_label_2
_geom_bond_site_symmetry_2
_geom_bond_distance
_geom_bond_publ_flag
Pd1 N13 2_566 2.0491(17) yes
Pd1 N2 2_566 2.0364(18) yes
Pd1 N2 . 2.0364(18) yes
Pd1 N13 . 2.0491(17) yes
N2 C3 . 1.487(3) yes
N2 C9 . 1.300(3) yes
C3 C4 . 1.529(3) yes
C3 C8 . 1.525(3) yes
C3 H31 . 0.988 no
C4 C5 . 1.524(3) yes
C4 H42 . 0.974 no
C4 H41 . 0.979 no
C5 C6 . 1.514(4) yes
C5 H51 . 0.950 no
C5 H52 . 0.979 no
C6 C7 . 1.522(4) yes
C6 H62 . 0.965 no
C6 H61 . 0.973 no
C7 C8 . 1.531(3) yes
C7 H72 . 0.967 no
C7 H71 . 0.974 no
C8 H81 . 0.972 no
C8 H82 . 0.974 no
C9 C10 . 1.415(3) yes
C9 H91 . 0.920 no
C10 C11 . 1.442(3) yes
C10 C22 . 1.419(3) yes
C11 C12 . 1.418(3) yes
C11 C20 . 1.414(3) yes
C12 N13 . 1.299(3) yes
C12 H121 . 0.950 no
N13 C14 . 1.490(3) yes
C14 C15 . 1.517(3) yes
C14 C19 . 1.530(3) yes
C14 H141 . 0.984 no
C15 C16 . 1.533(3) yes
C15 H152 . 0.968 no
C15 H151 . 0.975 no
C16 C17 . 1.509(3) yes
C16 H161 . 0.975 no
C16 H162 . 0.975 no
C17 C18 . 1.519(4) yes
C17 H172 . 0.965 no
C17 H171 . 0.985 no
C18 C19 . 1.527(3) yes
C18 H182 . 0.975 no
C18 H181 . 0.982 no
C19 H191 . 0.967 no
C19 H192 . 0.980 no
C20 C21 . 1.394(3) yes
C20 H201 . 0.929 no
C21 C22 . 1.389(3) yes
C21 H211 . 0.921 no
C22 H221 . 0.938 no
